data_2007285
loop_
_publ_author_name
'Aliya K. Nurtaeva'
'Elizabeth M. Holt'

_publ_section_title
;
 (15-Crown-5)caesium Dicopper(I) Triiodide, (15-Crown-5)potassium
 Dicopper(I) Triiodide and (15-Crown-5)rubidium Dicopper(I) Triiodide
;
_journal_issue 5
_journal_name_full 'Acta Crystallographica Section C'
_journal_page_first 594
_journal_page_last 597
_journal_paper_doi 10.1107/S0108270197017502
_journal_volume 54
_journal_year 1998
_chemical_formula_moiety '[K(C10 H20 O5)][Cu2 I3]'
_chemical_formula_sum 'C10 H20 Cu2 I3 K O5'
_chemical_formula_weight 767.1
_chemical_name_systematic '  Potassium 15-crown-5 Dicopper(I) Triiodide'
_space_group_IT_number 15
_symmetry_cell_setting monoclinic
_symmetry_space_group_name_Hall '-C 2yc'
_symmetry_space_group_name_H-M 'C 1 2/c 1'
_cell_angle_alpha 90.0
_cell_angle_beta 119.75(2)
_cell_angle_gamma 90.0
_cell_formula_units_Z 8
_cell_length_a 23.818(14)
_cell_length_b 10.956(6)
_cell_length_c 17.071(10)
_cell_measurement_reflns_used 43
_cell_measurement_temperature 298
_cell_measurement_theta_max 12.427
_cell_measurement_theta_min 5.242
_cell_volume 3868(4)
_computing_cell_refinement XSCANS
_computing_data_collection 'XSCANS (Siemens, 1991)'
_computing_data_reduction XSCANS
_computing_molecular_graphics 'XP (Siemens, 1990)'
_computing_structure_refinement SHELXS86
_computing_structure_solution 'SHELXS86 (Sheldrick, 1990)'
_diffrn_ambient_temperature 298
_diffrn_measurement_device_type 'Syntex P4 four-circle'
_diffrn_measurement_method \q/2\q
_diffrn_radiation_monochromator 'highly oriented graphite crystal'
_diffrn_radiation_source 'fine-focus sealed tube'
_diffrn_radiation_type 'Mo K\a'
_diffrn_radiation_wavelength 0.71073
_diffrn_reflns_av_R_equivalents 0.081
_diffrn_reflns_limit_h_max 33
_diffrn_reflns_limit_h_min -1
_diffrn_reflns_limit_k_max 15
_diffrn_reflns_limit_k_min -1
_diffrn_reflns_limit_l_max 21
_diffrn_reflns_limit_l_min -24
_diffrn_reflns_number 6605
_diffrn_reflns_theta_max 30.0
_diffrn_reflns_theta_min 1.75
_diffrn_standards_decay_% 0.0001
_diffrn_standards_interval_time '97 reflections'
_diffrn_standards_number 3
_exptl_absorpt_coefficient_mu 7.206
_exptl_absorpt_correction_T_max 0.49
_exptl_absorpt_correction_T_min 0.24
_exptl_absorpt_correction_type psi-scan
_exptl_absorpt_process_details '(Sheldrick, 1990)'
_exptl_crystal_colour colorless
_exptl_crystal_density_diffrn 2.631
_exptl_crystal_density_method none
_exptl_crystal_description polyhedra
_exptl_crystal_F_000 2848
_exptl_crystal_size_max 0.2
_exptl_crystal_size_mid 0.15
_exptl_crystal_size_min 0.1
_refine_diff_density_max 0.89
_refine_diff_density_min -0.87
_refine_ls_extinction_method none
_refine_ls_goodness_of_fit_ref 1.36
_refine_ls_hydrogen_treatment constr
_refine_ls_matrix_type full
_refine_ls_number_parameters 191
_refine_ls_number_reflns 5650
_refine_ls_R_factor_gt 0.0586
_refine_ls_shift/esd_mean 0.000
_refine_ls_shift/su_max 0.002
_refine_ls_structure_factor_coef F
_refine_ls_weighting_details 'w = 1/[\s^2^(F) + 0.0008F^2^]'
_refine_ls_weighting_scheme sigma
_refine_ls_wR_factor_ref 0.0694
_reflns_number_gt 2175
_reflns_number_total 5650
_reflns_threshold_expression F>5.5\s(F)
_cod_data_source_file sx1047.cif
_cod_data_source_block II
_cod_original_sg_symbol_H-M 'C 2/c'
_cod_original_formula_sum 'C10 H20 Cu2 I3 K1 O5'
_cod_database_code 2007285

loop_
_symmetry_equiv_pos_as_xyz
x,y,z
-x,-y,-z
-x,y,1/2-z
x,-y,1/2+z
1/2+x,1/2+y,z
1/2-x,1/2-y,-z
1/2-x,1/2+y,1/2-z
1/2+x,1/2-y,1/2+z

loop_
_atom_site_label
_atom_site_fract_x
_atom_site_fract_y
_atom_site_fract_z
_atom_site_U_iso_or_equiv
_atom_site_adp_type
_atom_site_calc_flag
_atom_site_calc_attached_atom
I(1) .46100(10) -.26100(10) .10090(10) .0430(10) Uani d .
I(2) .59840(10) -.00100(10) .25700(10) .0460(10) Uani d .
I(3) .42670(10) .10670(10) .01540(10) .0470(10) Uani d .
Cu(1) .46290(10) -.00395(3) .1612(2) .077(2) Uani d .
Cu(2) .5160(2) -.0729(3) .0715(2) .097(2) Uani d .
K(1) .3815(2) -.3435(4) .2192(3) .051(2) Uani d .
O(1) .2519(6) -.3271(14) .1026(9) .070(7) Uani d .
C(2) .2137(10) -.313(3) .142(2) .11(2) Uani d .
H(2A) .2062 -.3919 .1594 .080 Uiso calc R
H(2B) .1728 -.2787 .0988 .080 Uiso calc R
C(3) .2424(12) -.248(3) .221(2) .107(15) Uani d .
H(3A) .2510 -.1710 .2031 .080 Uiso calc R
H(3B) .2143 -.2347 .2457 .080 Uiso calc R
O(4) .3030(8) -.291(2) .2880(10) .086(9) Uani d .
C(5) .3003(13) -.370(2) .349(2) .09(2) Uani d .
H(5A) .2677 -.4287 .3136 .080 Uiso calc R
H(5B) .2875 -.3279 .3871 .080 Uiso calc R
C(6) .3611(15) -.434(2) .3985(15) .086(15) Uani d .
H(6A) .3950 -.3751 .4275 .080 Uiso calc R
H(6B) .3604 -.4852 .4437 .080 Uiso calc R
O(7) .3697(7) -.5057(14) .3405(9) .072(7) Uani d .
C(8) .4288(12) -.567(2) .3792(12) .091(12) Uani d .
H(8A) .4357 -.6126 .4312 .080 Uiso calc R
H(8B) .4633 -.5089 .3970 .080 Uiso calc R
C(9) .4280(10) -.649(2) .3100(13) .066(11) Uani d .
H(9A) .4629 -.7066 .3340 .080 Uiso calc R
H(9B) .3878 -.6927 .2831 .080 Uiso calc R
O(10) .4303(6) -.5736(12) .2477(9) .060(7) Uani d .
C(11) .4116(10) -.634(2) .1656(14) .065(11) Uani d .
H(11A) .4308 -.7132 .1773 .080 Uiso calc R
H(11B) .4277 -.5876 .1331 .080 Uiso calc R
C(12) .3410(12) -.645(2) .1085(15) .074(13) Uani d .
H(12A) .3291 -.6923 .0552 .080 Uiso calc R
H(12B) .3233 -.6826 .1422 .080 Uiso calc R
O(13) .3195(7) -.5238(14) .0862(9) .071(7) Uani d .
C(14) .2514(12) -.529(2) .045(2) .096(15) Uani d .
H(14A) .2402 -.5608 .0881 .080 Uiso calc R
H(14B) .2323 -.5776 -.0083 .080 Uiso calc R
C(15) .2295(11) -.402(2) .0277(14) .086(12) Uani d .
H(15B) .2469 -.3731 -.0091 .080 Uiso calc R
H(15A) .1833 -.3951 -.0077 .080 Uiso calc R

loop_
_atom_site_aniso_label
_atom_site_aniso_U_11
_atom_site_aniso_U_22
_atom_site_aniso_U_33
_atom_site_aniso_U_12
_atom_site_aniso_U_13
_atom_site_aniso_U_23
I(1) .0500(10) .0360(10) .0440(10) -.0030(10) .0240(10) -.0040(10)
I(2) .0450(10) .0480(10) .0460(10) -.0070(10) .0240(10) -.0020(10)
I(3) .0520(10) .0450(10) .0500(10) .0120(10) .0300(10) .0100(10)
Cu(1) .110(2) .063(2) .090(2) .004(2) .075(2) -.0070(10)
Cu(2) .142(3) .069(2) .149(3) .020(2) .124(3) .023(2)
K(1) .045(2) .047(2) .057(2) -.001(2) .023(2) .008(2)
O(1) .052(8) .076(10) .076(9) .008(8) .027(8) .000(8)
C(2) .042(13) .19(3) .09(2) .03(2) .020(10) .02(2)
C(3) .08(2) .13(3) .09(2) .06(2) .02(15) .000(2)
O(4) .090(12) .102(13) .076(10) -.003(10) .049(10) -.019(9)
C(5) .14(2) .08(2) .12(2) .01(2) .11(2) .00(2)
C(6) .16(2) .052(14) .060(13) -.02(2) .07(2) -.013(11)
O(7) .076(10) .078(11) .057(8) -.009(9) .030(8) -.001(8)
C(8) .09(2) .11(2) .033(10) -.02(2) -.002(11) .032(12)
C(9) .071(14) .064(14) .070(13) -.012(11) .041(11) .007(12)
O(10) .051(8) .048(8) .086(9) .011(6) .038(7) .015(7)
C(11) .079(15) .053(12) .083(14) .019(11) .055(13) -.006(11)
C(12) .11(2) .053(14) .081(14) -.024(13) .058(14) -.030(12)
O(13) .058(9) .072(11) .073(9) .004(8) .025(7) -.009(8)
C(14) .10(2) .07(2) .10(2) -.026(15) .04(2) -.035(15)
C(15) .067(14) .10(2) .054(12) -.001(14) -.002(11) -.001(14)

loop_
_atom_type_symbol
_atom_type_scat_dispersion_real
_atom_type_scat_dispersion_imag
_atom_type_scat_source
C 0.002 0.002 'International Tables Vol C Tables 4.2.6.8 and 6.1.1.4'
H 0.0 0.0 'International Tables Vol C Tables 4.2.6.8 and 6.1.1.4'
K 0.179 0.250 'International Tables Vol C Tables 4.2.6.8 and 6.1.1.4'
Cu 0.263 1.266 'International Tables Vol C Tables 4.2.6.8 and 6.1.1.4'
I -0.726 1.812 'International Tables Vol C Tables 4.2.6.8 and 6.1.1.4'
O 0.008 0.006 'International Tables Vol C Tables 4.2.6.8 and 6.1.1.4'

loop_
_geom_angle_atom_site_label_1
_geom_angle_atom_site_label_2
_geom_angle_atom_site_label_3
_geom_angle_site_symmetry_3
_geom_angle
_geom_angle_publ_flag
Cu(1) I(1) Cu(2) . 55.60(10) no
Cu(1) I(2) Cu(2) . 50.70(10) no
Cu(1) I(2) Cu(1) 3_655 59.00(10) no
Cu(2) I(2) Cu(1) 3_655 107.30(10) no
Cu(1) I(3) Cu(2) . 53.80(10) no
Cu(1) I(3) Cu(2) 2_655 116.00(10) no
Cu(2) I(3) Cu(2) 2_655 62.3(2) no
I(1) Cu(1) I(2) . 99.00(10) no
I(1) Cu(1) I(3) . 104.50(10) no
I(2) Cu(1) I(3) . 101.20(10) no
I(1) Cu(1) I(2) 3_655 118.20(10) no
I(2) Cu(1) I(2) 3_655 117.70(10) no
I(3) Cu(1) I(2) 3_655 113.80(10) no
I(1) Cu(2) I(2) . 97.90(10) no
I(1) Cu(2) I(3) . 105.1(2) no
I(2) Cu(2) I(3) . 100.20(10) no
I(1) Cu(2) I(3) 2_655 118.10(10) no
I(2) Cu(2) I(3) 2_655 114.70(10) no
I(3) Cu(2) I(3) 2_655 117.7(2) no
C(2) O(1) C(15) . 118(2) no
O(1) C(2) C(3) . 114.20 no
C(2) C(3) O(4) . 116(3) no
C(3) O(4) C(5) . 114(2) no
O(4) C(5) C(6) . 110(3) no
C(5) C(6) O(7) . 109(2) no
C(6) O(7) C(8) . 114(2) no
O(7) C(8) C(9) . 107.6(14) no
C(8) C(9) O(10) . 105(2) no
C(9) O(10) C(11) . 112.3(15) no
O(10) C(11) C(12) . 113(2) no
C(11) C(12) O(13) . 104(2) no
C(12) O(13) C(14) . 106(2) no
O(13) C(14) C(15) . 106(2) no
O(1) C(15) C(14) . 116(2) no

loop_
_geom_bond_atom_site_label_1
_geom_bond_atom_site_label_2
_geom_bond_site_symmetry_1
_geom_bond_site_symmetry_2
_geom_bond_distance
_geom_bond_publ_flag
I(1) Cu(1) . . 2.628(4) yes
I(1) Cu(2) . . 2.620(4) yes
I(1) K(1) . . 3.504(6) yes
I(2) Cu(1) . . 2.832(4) yes
I(2) Cu(2) . . 2.887(4) yes
I(2) Cu(1) . 3_655 2.508(5) yes
I(3) Cu(1) . . 2.714(4) yes
I(3) Cu(2) . . 2.699(4) yes
I(3) Cu(2) . 2_655 2.492(5) yes
Cu(1) Cu(2) . . 2.448(7) yes
Cu(1) Cu(1) . 3_655 2.646(5) yes
Cu(2) Cu(2) . 2_655 2.691(8) yes
K(1) O(1) . . 2.724(12) no
K(1) O(4) . . 2.72(2) no
K(1) O(7) . . 2.85(2) no
K(1) O(10) . . 2.718(13) no
K(1) O(13) . . 2.813(15) no
K(1) I(1) . 3_655 3.589(4) yes
K(1) I(2) . 3_655 3.779(5) yes
O(1) C(2) . . 1.38(4) no
O(1) C(15) . . 1.38(3) no
C(2) C(3) . . 1.38(4) no
C(3) O(4) . . 1.40(3) no
O(4) C(5) . . 1.38(4) no
C(5) C(6) . . 1.45(4) no
C(6) O(7) . . 1.36(4) no
O(7) C(8) . . 1.39(3) no
C(8) C(9) . . 1.48(4) no
C(9) O(10) . . 1.37(3) no
O(10) C(11) . . 1.40(3) no
C(11) C(12) . . 1.47(3) no
C(12) O(13) . . 1.40(3) no
O(13) C(14) . . 1.41(3) no
C(14) C(15) . . 1.46(4) no
